data_1553243
loop_
_publ_author_name
'Zhang, Xiao-Yan'
'Liu, Zhan-Liang'
'Sun, Bing-Da'
'Niu, Shu-Bin'
'Wang, Meng-Hua'
'Tan, Xiang-Mei'
'Zou, Zhong-Mei'
'Ding, Gang'

_publ_section_title
;
 Bioactive Resorcylic Acid Lactones with Different Ring Systems from
 Desert Plant Chaetosphaeronema hispidulum. [corrected].
;
_journal_issue 34
_journal_name_full 'Journal of agricultural and food chemistry'
_journal_page_first 8976
_journal_page_last 8982
_journal_paper_doi 10.1021/acs.jafc.8b02648
_journal_volume 66
_journal_year 2018
_chemical_absolute_configuration ad
_chemical_formula_moiety 'C15 H20 O4'
_chemical_formula_sum 'C15 H20 O4'
_chemical_formula_weight 264.31
_space_group_crystal_system orthorhombic
_space_group_IT_number 19
_space_group_name_Hall 'P 2ac 2ab'
_space_group_name_H-M_alt 'P 21 21 21'
_atom_sites_solution_hydrogens geom
_atom_sites_solution_primary direct
_atom_sites_solution_secondary difmap
_audit_creation_date 2017-09-07
_audit_creation_method
;
  Olex2 1.1
  (compiled 2011.02.15 svn.r1672, GUI svn.r3494)
;
_cell_angle_alpha 90.00
_cell_angle_beta 90.00
_cell_angle_gamma 90.00
_cell_formula_units_Z 4
_cell_length_a 13.0489(3)
_cell_length_b 12.6807(3)
_cell_length_c 7.92534(19)
_cell_measurement_reflns_used 2895
_cell_measurement_temperature 108.5
_cell_measurement_theta_max 70.6469
_cell_measurement_theta_min 3.3832
_cell_volume 1311.40(5)
_computing_cell_refinement
;
CrysAlisPro, Agilent Technologies,
Version 1.171.35.11 (release 16-05-2011 CrysAlis171 .NET)
(compiled May 16 2011,17:55:39)
;
_computing_data_collection
;
CrysAlisPro, Agilent Technologies,
Version 1.171.35.11 (release 16-05-2011 CrysAlis171 .NET)
(compiled May 16 2011,17:55:39)
;
_computing_data_reduction
;
CrysAlisPro, Agilent Technologies,
Version 1.171.35.11 (release 16-05-2011 CrysAlis171 .NET)
(compiled May 16 2011,17:55:39)
;
_computing_molecular_graphics
;
O. V. Dolomanov, L. J. Bourhis, R. J. Gildea, J. A. K. Howard and H. Puschmann,
OLEX2: a complete structure solution, refinement and analysis program.
J. Appl. Cryst. (2009). 42, 339-341.
;
_computing_publication_material
;
O. V. Dolomanov, L. J. Bourhis, R. J. Gildea, J. A. K. Howard and H. Puschmann,
OLEX2: a complete structure solution, refinement and analysis program.
J. Appl. Cryst. (2009). 42, 339-341.
;
_computing_structure_refinement 'SHELXL-97 (Sheldrick, 1997)'
_computing_structure_solution 'A short history of SHELX (Sheldrick, 2007)'
_diffrn_ambient_temperature 108.5
_diffrn_detector_area_resol_mean 16.0971
_diffrn_measured_fraction_theta_full 0.992
_diffrn_measured_fraction_theta_max 0.992
_diffrn_measurement_details
;
#__ type_ start__ end____ width___ exp.time_
  1 omega   32.00   58.00   1.0000    1.5000
omega____ theta____ kappa____ phi______ frames
    -       -8.5000   15.0000   30.0000 26

#__ type_ start__ end____ width___ exp.time_
  2 omega  -40.00  -14.00   1.0000    1.5000
omega____ theta____ kappa____ phi______ frames
    -       -8.5000   15.0000   30.0000 26

#__ type_ start__ end____ width___ exp.time_
  3 omega   22.00   51.00   1.0000    1.5000
omega____ theta____ kappa____ phi______ frames
    -       36.7919   37.0000 -180.0000 29

#__ type_ start__ end____ width___ exp.time_
  4 omega   61.00  106.00   1.0000    1.5000
omega____ theta____ kappa____ phi______ frames
    -       36.7919   37.0000 -180.0000 45

#__ type_ start__ end____ width___ exp.time_
  5 omega   43.00  106.00   1.0000    1.5000
omega____ theta____ kappa____ phi______ frames
    -       36.7919   37.0000   90.0000 63

#__ type_ start__ end____ width___ exp.time_
  6 omega  -32.00   54.00   1.0000    1.5000
omega____ theta____ kappa____ phi______ frames
    -       36.7919  -37.0000  -90.0000 86

#__ type_ start__ end____ width___ exp.time_
  7 omega  -29.00   -3.00   1.0000    1.5000
omega____ theta____ kappa____ phi______ frames
    -       36.7919  -55.0000   14.0000 26

#__ type_ start__ end____ width___ exp.time_
  8 omega   61.00   87.00   1.0000    2.0000
omega____ theta____ kappa____ phi______ frames
    -      108.0000  -45.0000 -150.0000 26

#__ type_ start__ end____ width___ exp.time_
  9 omega   97.00  174.00   1.0000    2.0000
omega____ theta____ kappa____ phi______ frames
    -      108.0000   66.0000  142.0000 77

#__ type_ start__ end____ width___ exp.time_
 10 omega  119.00  165.00   1.0000    2.0000
omega____ theta____ kappa____ phi______ frames
    -      108.0000  111.0000  -30.0000 46

#__ type_ start__ end____ width___ exp.time_
 11 omega  129.00  172.00   1.0000    2.0000
omega____ theta____ kappa____ phi______ frames
    -      108.0000   77.0000   60.0000 43

#__ type_ start__ end____ width___ exp.time_
 12 omega   47.00   96.00   1.0000    2.0000
omega____ theta____ kappa____ phi______ frames
    -      108.0000  -45.0000  -30.0000 49

#__ type_ start__ end____ width___ exp.time_
 13 omega  100.00  134.00   1.0000    2.0000
omega____ theta____ kappa____ phi______ frames
    -      108.0000  111.0000 -150.0000 34

#__ type_ start__ end____ width___ exp.time_
 14 omega   45.00  110.00   1.0000    2.0000
omega____ theta____ kappa____ phi______ frames
    -      108.0000 -122.0000  128.0000 65

#__ type_ start__ end____ width___ exp.time_
 15 omega   41.00  120.00   1.0000    2.0000
omega____ theta____ kappa____ phi______ frames
    -      108.0000  -77.0000  -60.0000 79

#__ type_ start__ end____ width___ exp.time_
 16 omega   73.00   98.00   1.0000    2.0000
omega____ theta____ kappa____ phi______ frames
    -      108.0000  -45.0000    0.0000 25

#__ type_ start__ end____ width___ exp.time_
 17 omega   93.00  124.00   1.0000    2.0000
omega____ theta____ kappa____ phi______ frames
    -      108.0000   45.0000  -30.0000 31
;
_diffrn_measurement_device_type 'Xcalibur, Eos, Gemini'
_diffrn_measurement_method '\w scans'
_diffrn_orient_matrix_UB_11 0.0238500000
_diffrn_orient_matrix_UB_12 -0.1188211000
_diffrn_orient_matrix_UB_13 -0.0095543000
_diffrn_orient_matrix_UB_21 -0.0862648000
_diffrn_orient_matrix_UB_22 -0.0221899000
_diffrn_orient_matrix_UB_23 0.1276701000
_diffrn_orient_matrix_UB_31 -0.0770533000
_diffrn_orient_matrix_UB_32 -0.0117656000
_diffrn_orient_matrix_UB_33 -0.1461236000
_diffrn_radiation_monochromator graphite
_diffrn_radiation_type 'Cu K\a'
_diffrn_radiation_wavelength 1.5418
_diffrn_reflns_av_R_equivalents 0.0210
_diffrn_reflns_av_unetI/netI 0.0271
_diffrn_reflns_limit_h_max 13
_diffrn_reflns_limit_h_min -15
_diffrn_reflns_limit_k_max 15
_diffrn_reflns_limit_k_min -15
_diffrn_reflns_limit_l_max 8
_diffrn_reflns_limit_l_min -9
_diffrn_reflns_number 4735
_diffrn_reflns_theta_full 70.81
_diffrn_reflns_theta_max 70.81
_diffrn_reflns_theta_min 4.86
_diffrn_source 'Enhance (Cu) X-ray Source'
_exptl_absorpt_coefficient_mu 0.786
_exptl_absorpt_correction_T_max 1.00000
_exptl_absorpt_correction_T_min 0.91320
_exptl_absorpt_correction_type multi-scan
_exptl_absorpt_process_details
;
CrysAlisPro, Agilent Technologies,
Version 1.171.35.11 (release 16-05-2011 CrysAlis171 .NET)
(compiled May 16 2011,17:55:39)
Empirical absorption correction using spherical harmonics,
 implemented in SCALE3 ABSPACK scaling algorithm.
;
_exptl_crystal_density_diffrn 1.339
_exptl_crystal_density_method 'not measured'
_exptl_crystal_F_000 568
_exptl_crystal_size_max 0.31
_exptl_crystal_size_mid 0.25
_exptl_crystal_size_min 0.24
_refine_diff_density_max 0.211
_refine_diff_density_min -0.193
_refine_diff_density_rms 0.045
_refine_ls_abs_structure_details 'Flack H D (1983), Acta Cryst. A39, 876-881'
_refine_ls_abs_structure_Flack 0.08(16)
_refine_ls_extinction_method none
_refine_ls_goodness_of_fit_ref 1.046
_refine_ls_hydrogen_treatment mixed
_refine_ls_matrix_type full
_refine_ls_number_parameters 175
_refine_ls_number_reflns 2481
_refine_ls_number_restraints 0
_refine_ls_restrained_S_all 1.046
_refine_ls_R_factor_all 0.0330
_refine_ls_R_factor_gt 0.0322
_refine_ls_shift/su_max 0.001
_refine_ls_shift/su_mean 0.000
_refine_ls_structure_factor_coef Fsqd
_refine_ls_weighting_details 'calc w=1/[\s^2^(Fo^2^)+(0.0582P)^2^+0.1016P] where P=(Fo^2^+2Fc^2^)/3'
_refine_ls_weighting_scheme calc
_refine_ls_wR_factor_gt 0.0856
_refine_ls_wR_factor_ref 0.0863
_reflns_number_gt 2413
_reflns_number_total 2481
_reflns_threshold_expression >2sigma(I)
_cod_data_source_file jf8b02648_si_001.cif
_cod_data_source_block exp_5107
_cod_original_cell_volume 1311.40(6)
_cod_database_code 1553243
_reflns_odcompleteness_completeness 99.93
_reflns_odcompleteness_iscentric 1
_reflns_odcompleteness_theta 66.97

loop_
_space_group_symop_id
_space_group_symop_operation_xyz
1 'x, y, z'
2 '-x+1/2, -y, z+1/2'
3 'x+1/2, -y+1/2, -z'
4 '-x, y+1/2, -z+1/2'

loop_
_atom_site_label
_atom_site_type_symbol
_atom_site_fract_x
_atom_site_fract_y
_atom_site_fract_z
_atom_site_U_iso_or_equiv
_atom_site_adp_type
_atom_site_occupancy
_atom_site_symmetry_multiplicity
_atom_site_calc_flag
_atom_site_refinement_flags
O1 O 0.21920(7) 0.93807(8) 0.24114(13) 0.0159(2) Uani 1 1 d .
O3 O 0.50345(7) 0.79116(8) 0.20953(15) 0.0205(3) Uani 1 1 d .
H3 H 0.4876 0.8514 0.1827 0.031 Uiso 1 1 calc R
O4 O 0.37084(7) 0.47111(8) 0.39016(15) 0.0202(2) Uani 1 1 d .
O2 O 0.38377(7) 0.95033(7) 0.16638(14) 0.0179(2) Uani 1 1 d .
C2 C 0.32219(10) 0.78901(11) 0.28483(18) 0.0140(3) Uani 1 1 d .
C4 C 0.43334(10) 0.63393(12) 0.30396(19) 0.0168(3) Uani 1 1 d .
H4 H 0.4973 0.6027 0.2901 0.020 Uiso 1 1 calc R
C3 C 0.41986(10) 0.73978(11) 0.26622(18) 0.0151(3) Uani 1 1 d .
C6 C 0.25591(11) 0.62222(11) 0.38886(18) 0.0152(3) Uani 1 1 d .
H6 H 0.2024 0.5825 0.4330 0.018 Uiso 1 1 calc R
C7 C 0.24000(10) 0.72779(10) 0.35015(17) 0.0136(3) Uani 1 1 d .
C11 C 0.01117(10) 0.97549(11) 0.24625(19) 0.0174(3) Uani 1 1 d .
H11A H 0.0466 0.9825 0.3532 0.021 Uiso 1 1 calc R
H11B H -0.0512 1.0168 0.2531 0.021 Uiso 1 1 calc R
C8 C 0.13201(10) 0.76996(11) 0.37798(18) 0.0150(3) Uani 1 1 d .
H8A H 0.1361 0.8387 0.4312 0.018 Uiso 1 1 calc R
H8B H 0.0957 0.7232 0.4541 0.018 Uiso 1 1 calc R
C5 C 0.35170(11) 0.57476(11) 0.36221(18) 0.0154(3) Uani 1 1 d .
C10 C -0.01794(10) 0.85868(11) 0.2209(2) 0.0182(3) Uani 1 1 d .
H10A H -0.0627 0.8378 0.3128 0.022 Uiso 1 1 calc R
H10B H -0.0571 0.8530 0.1173 0.022 Uiso 1 1 calc R
C1 C 0.31305(10) 0.89882(11) 0.22644(18) 0.0138(3) Uani 1 1 d .
C9 C 0.07106(11) 0.77969(11) 0.21206(19) 0.0165(3) Uani 1 1 d .
H9A H 0.1175 0.8012 0.1228 0.020 Uiso 1 1 calc R
H9B H 0.0440 0.7109 0.1824 0.020 Uiso 1 1 calc R
C15 C 0.28508(11) 0.40245(11) 0.4138(2) 0.0202(3) Uani 1 1 d .
H15A H 0.2373 0.4120 0.3230 0.030 Uiso 1 1 calc R
H15B H 0.2522 0.4187 0.5190 0.030 Uiso 1 1 calc R
H15C H 0.3082 0.3306 0.4153 0.030 Uiso 1 1 calc R
C14 C 0.21181(11) 1.12927(11) 0.2714(2) 0.0210(3) Uani 1 1 d .
H14A H 0.1680 1.1243 0.3683 0.031 Uiso 1 1 calc R
H14B H 0.1978 1.1937 0.2122 0.031 Uiso 1 1 calc R
H14C H 0.2821 1.1286 0.3071 0.031 Uiso 1 1 calc R
C12 C 0.07951(11) 1.02192(12) 0.10592(19) 0.0190(3) Uani 1 1 d .
H12A H 0.0763 0.9758 0.0084 0.023 Uiso 1 1 calc R
H12B H 0.0518 1.0898 0.0726 0.023 Uiso 1 1 calc R
C13 C 0.19216(11) 1.03662(10) 0.15576(19) 0.0165(3) Uani 1 1 d .
H13 H 0.2338 1.0441 0.0536 0.020 Uiso 1 1 calc R

loop_
_atom_site_aniso_label
_atom_site_aniso_U_11
_atom_site_aniso_U_22
_atom_site_aniso_U_33
_atom_site_aniso_U_23
_atom_site_aniso_U_13
_atom_site_aniso_U_12
O1 0.0146(5) 0.0133(4) 0.0199(5) 0.0026(4) 0.0023(4) 0.0015(3)
O3 0.0136(5) 0.0151(5) 0.0327(6) 0.0032(4) 0.0039(4) -0.0003(4)
O4 0.0138(5) 0.0126(5) 0.0343(6) 0.0026(4) -0.0028(4) 0.0001(4)
O2 0.0144(5) 0.0162(5) 0.0232(5) 0.0020(4) 0.0003(4) -0.0025(4)
C2 0.0143(6) 0.0140(7) 0.0137(6) -0.0018(5) -0.0010(5) 0.0001(5)
C4 0.0117(6) 0.0172(7) 0.0215(7) -0.0015(5) -0.0020(6) 0.0031(5)
C3 0.0122(6) 0.0175(7) 0.0156(6) -0.0008(6) -0.0016(5) -0.0018(5)
C6 0.0126(6) 0.0160(7) 0.0169(6) 0.0005(5) -0.0007(5) -0.0027(5)
C7 0.0134(6) 0.0140(6) 0.0133(6) -0.0018(5) -0.0011(5) 0.0003(5)
C11 0.0136(6) 0.0163(6) 0.0223(7) 0.0003(6) 0.0001(6) 0.0046(5)
C8 0.0121(6) 0.0136(6) 0.0192(7) 0.0009(6) 0.0034(5) -0.0005(5)
C5 0.0159(7) 0.0136(6) 0.0166(6) -0.0009(6) -0.0034(6) 0.0006(5)
C10 0.0111(6) 0.0193(7) 0.0242(7) -0.0011(6) -0.0018(6) 0.0018(5)
C1 0.0130(6) 0.0153(6) 0.0129(6) -0.0021(5) -0.0006(5) -0.0006(5)
C9 0.0125(6) 0.0151(7) 0.0219(7) -0.0020(6) 0.0007(5) -0.0002(5)
C15 0.0172(7) 0.0131(6) 0.0303(8) 0.0031(6) -0.0002(6) 0.0002(5)
C14 0.0236(7) 0.0148(6) 0.0244(7) 0.0010(6) -0.0008(6) 0.0017(5)
C12 0.0194(7) 0.0177(7) 0.0198(7) 0.0026(6) -0.0003(6) 0.0030(5)
C13 0.0180(7) 0.0129(6) 0.0185(6) 0.0044(6) 0.0021(6) 0.0022(5)

loop_
_atom_type_symbol
_atom_type_description
_atom_type_scat_dispersion_real
_atom_type_scat_dispersion_imag
_atom_type_scat_source
C C 0.0181 0.0091 'International Tables Vol C Tables 4.2.6.8 and 6.1.1.4'
H H 0.0000 0.0000 'International Tables Vol C Tables 4.2.6.8 and 6.1.1.4'
O O 0.0492 0.0322 'International Tables Vol C Tables 4.2.6.8 and 6.1.1.4'

loop_
_geom_angle_atom_site_label_1
_geom_angle_atom_site_label_2
_geom_angle_atom_site_label_3
_geom_angle
C1 O1 C13 120.12(11)
C3 O3 H3 109.5
C5 O4 C15 117.86(11)
C3 C2 C1 116.98(12)
C7 C2 C3 118.20(12)
C7 C2 C1 124.74(12)
C3 C4 H4 120.0
C5 C4 H4 120.0
C5 C4 C3 119.99(13)
O3 C3 C2 123.09(12)
O3 C3 C4 115.93(12)
C4 C3 C2 120.97(13)
C7 C6 H6 119.6
C7 C6 C5 120.88(13)
C5 C6 H6 119.6
C2 C7 C8 123.98(12)
C6 C7 C2 119.60(12)
C6 C7 C8 116.40(12)
H11A C11 H11B 107.6
C10 C11 H11A 108.6
C10 C11 H11B 108.6
C10 C11 C12 114.52(12)
C12 C11 H11A 108.6
C12 C11 H11B 108.6
C7 C8 H8A 109.1
C7 C8 H8B 109.1
C7 C8 C9 112.45(11)
H8A C8 H8B 107.8
C9 C8 H8A 109.1
C9 C8 H8B 109.1
O4 C5 C4 116.02(13)
O4 C5 C6 123.72(13)
C4 C5 C6 120.26(12)
C11 C10 H10A 108.2
C11 C10 H10B 108.2
H10A C10 H10B 107.3
C9 C10 C11 116.50(11)
C9 C10 H10A 108.2
C9 C10 H10B 108.2
O1 C1 C2 113.70(11)
O2 C1 O1 121.91(13)
O2 C1 C2 124.38(12)
C8 C9 H9A 108.8
C8 C9 H9B 108.8
C10 C9 C8 113.80(12)
C10 C9 H9A 108.8
C10 C9 H9B 108.8
H9A C9 H9B 107.7
O4 C15 H15A 109.5
O4 C15 H15B 109.5
O4 C15 H15C 109.5
H15A C15 H15B 109.5
H15A C15 H15C 109.5
H15B C15 H15C 109.5
H14A C14 H14B 109.5
H14A C14 H14C 109.5
H14B C14 H14C 109.5
C13 C14 H14A 109.5
C13 C14 H14B 109.5
C13 C14 H14C 109.5
C11 C12 H12A 108.6
C11 C12 H12B 108.6
H12A C12 H12B 107.6
C13 C12 C11 114.51(12)
C13 C12 H12A 108.6
C13 C12 H12B 108.6
O1 C13 C14 110.01(12)
O1 C13 C12 104.25(11)
O1 C13 H13 109.3
C14 C13 C12 114.40(12)
C14 C13 H13 109.3
C12 C13 H13 109.3

loop_
_geom_bond_atom_site_label_1
_geom_bond_atom_site_label_2
_geom_bond_distance
O1 C1 1.3271(16)
O1 C13 1.4643(16)
O3 H3 0.8200
O3 C3 1.3476(17)
O4 C5 1.3561(16)
O4 C15 1.4302(16)
O2 C1 1.2267(17)
C2 C3 1.4268(19)
C2 C7 1.4216(19)
C2 C1 1.4722(19)
C4 H4 0.9300
C4 C3 1.386(2)
C4 C5 1.382(2)
C6 H6 0.9300
C6 C7 1.3890(19)
C6 C5 1.4032(19)
C7 C8 1.5233(17)
C11 H11A 0.9700
C11 H11B 0.9700
C11 C10 1.542(2)
C11 C12 1.542(2)
C8 H8A 0.9700
C8 H8B 0.9700
C8 C9 1.542(2)
C10 H10A 0.9700
C10 H10B 0.9700
C10 C9 1.5352(18)
C9 H9A 0.9700
C9 H9B 0.9700
C15 H15A 0.9600
C15 H15B 0.9600
C15 H15C 0.9600
C14 H14A 0.9600
C14 H14B 0.9600
C14 H14C 0.9600
C14 C13 1.512(2)
C12 H12A 0.9700
C12 H12B 0.9700
C12 C13 1.5335(19)
C13 H13 0.9800

loop_
_geom_torsion_atom_site_label_1
_geom_torsion_atom_site_label_2
_geom_torsion_atom_site_label_3
_geom_torsion_atom_site_label_4
_geom_torsion
C2 C7 C8 C9 76.53(16)
C3 C2 C7 C6 -1.9(2)
C3 C2 C7 C8 179.56(12)
C3 C2 C1 O1 177.36(11)
C3 C2 C1 O2 -1.3(2)
C3 C4 C5 O4 177.71(13)
C3 C4 C5 C6 -2.2(2)
C6 C7 C8 C9 -102.05(15)
C7 C2 C3 O3 -178.33(12)
C7 C2 C3 C4 2.7(2)
C7 C2 C1 O1 0.5(2)
C7 C2 C1 O2 -178.14(13)
C7 C6 C5 O4 -176.90(13)
C7 C6 C5 C4 3.0(2)
C7 C8 C9 C10 -157.52(11)
C11 C10 C9 C8 65.36(17)
C11 C12 C13 O1 45.16(15)
C11 C12 C13 C14 -75.04(16)
C5 C4 C3 O3 -179.71(13)
C5 C4 C3 C2 -0.7(2)
C5 C6 C7 C2 -0.9(2)
C5 C6 C7 C8 177.77(12)
C10 C11 C12 C13 -104.99(14)
C1 O1 C13 C14 -91.16(14)
C1 O1 C13 C12 145.74(12)
C1 C2 C3 O3 4.6(2)
C1 C2 C3 C4 -174.33(13)
C1 C2 C7 C6 174.88(13)
C1 C2 C7 C8 -3.7(2)
C15 O4 C5 C4 -166.39(13)
C15 O4 C5 C6 13.5(2)
C12 C11 C10 C9 60.05(17)
C13 O1 C1 O2 12.15(19)
C13 O1 C1 C2 -166.56(12)
